data_7116562
loop_
_publ_author_name
'Abe, Hideki'
'Itaya, Satoko'
'Sasaki, Kei'
'Kobayashi, Toyoharu'
'Ito, Hisanaka'

_publ_section_title
;
 Total synthesis of the proposed structure of a polyketide from
 Phialomyces macrosporus
;
_journal_coden_ASTM CHCOFS
_journal_issue 17
_journal_name_full
;
 Chemical Communications (Cambridge, United Kingdom)
;
_journal_page_first 3586
_journal_page_last 3589
_journal_paper_doi 10.1039/c5cc00129c
_journal_volume 51
_journal_year 2015
_chemical_absolute_configuration unk
_chemical_formula_moiety 'C15 H26 O5 Si'
_chemical_formula_sum 'C15 H26 O5 Si'
_chemical_formula_weight 314.45
_space_group_IT_number 29
_symmetry_cell_setting orthorhombic
_symmetry_space_group_name_Hall 'P 2c -2ac'
_symmetry_space_group_name_H-M 'P c a 21'
_atom_sites_solution_hydrogens geom
_atom_sites_solution_primary direct
_atom_sites_solution_secondary difmap
_audit_creation_date '9 February 2011'
_audit_creation_method SHELXL-97
_audit_update_record
;
2014-12-17 deposited with the CCDC.
2015-01-22 downloaded from the CCDC.
;
_cell_angle_alpha 90.00
_cell_angle_beta 90.00
_cell_angle_gamma 90.00
_cell_formula_units_Z 8
_cell_length_a 15.0354(13)
_cell_length_b 6.2653(5)
_cell_length_c 36.895(3)
_cell_measurement_reflns_used 9973
_cell_measurement_temperature 90
_cell_measurement_theta_max 27.50
_cell_measurement_theta_min 2.71
_cell_volume 3475.6(5)
_computing_cell_refinement 'APEX2 (Bruker AXS, 2006)'
_computing_data_collection 'APEX2 (Bruker AXS, 2006)'
_computing_data_reduction 'SAINT (Bruker AXS, 2004)'
_computing_molecular_graphics 'XSHEL (Bruker AXS,2002)'
_computing_publication_material 'XCIF (Bruker AXS, 2001)'
_computing_structure_refinement 'SHELXL-97 (Sheldrick, 1997)'
_computing_structure_solution 'SHELXS-97 (Sheldrick, 1997)'
_diffrn_ambient_temperature 90
_diffrn_detector_area_resol_mean 8.333
_diffrn_measured_fraction_theta_full 0.988
_diffrn_measured_fraction_theta_max 0.988
_diffrn_measurement_device_type 'Bruker APEXII CCD area detector'
_diffrn_measurement_method 'phi and omega scans'
_diffrn_radiation_monochromator 'Bruker Helios multilayer confocal mirror'
_diffrn_radiation_source 'Bruker TXS fine-focus rotating anode'
_diffrn_radiation_type MoK\a
_diffrn_radiation_wavelength 0.71073
_diffrn_reflns_av_R_equivalents 0.0211
_diffrn_reflns_av_sigmaI/netI 0.0253
_diffrn_reflns_limit_h_max 14
_diffrn_reflns_limit_h_min -19
_diffrn_reflns_limit_k_max 8
_diffrn_reflns_limit_k_min -7
_diffrn_reflns_limit_l_max 47
_diffrn_reflns_limit_l_min -47
_diffrn_reflns_number 18545
_diffrn_reflns_theta_full 27.54
_diffrn_reflns_theta_max 27.54
_diffrn_reflns_theta_min 1.10
_exptl_absorpt_coefficient_mu 0.152
_exptl_absorpt_correction_T_max 0.9717
_exptl_absorpt_correction_T_min 0.9572
_exptl_absorpt_correction_type empirical
_exptl_absorpt_process_details
;
SADABS Sheldrick 1996
;
_exptl_crystal_colour colorless
_exptl_crystal_density_diffrn 1.202
_exptl_crystal_density_method 'not measured'
_exptl_crystal_description block
_exptl_crystal_F_000 1360
_exptl_crystal_size_max 0.29
_exptl_crystal_size_mid 0.29
_exptl_crystal_size_min 0.19
_refine_diff_density_max 0.329
_refine_diff_density_min -0.186
_refine_diff_density_rms 0.043
_refine_ls_abs_structure_details 'Flack H D (1983), Acta Cryst. A39, 876-881'
_refine_ls_abs_structure_Flack 0.75(7)
_refine_ls_extinction_method none
_refine_ls_goodness_of_fit_ref 1.058
_refine_ls_hydrogen_treatment constr
_refine_ls_matrix_type full
_refine_ls_number_parameters 396
_refine_ls_number_reflns 7833
_refine_ls_number_restraints 1
_refine_ls_restrained_S_all 1.057
_refine_ls_R_factor_all 0.0327
_refine_ls_R_factor_gt 0.0310
_refine_ls_shift/su_max 0.002
_refine_ls_shift/su_mean 0.000
_refine_ls_structure_factor_coef Fsqd
_refine_ls_weighting_details 'calc w=1/[\s^2^(Fo^2^)+(0.0570P)^2^+0.4476P] where P=(Fo^2^+2Fc^2^)/3'
_refine_ls_weighting_scheme calc
_refine_ls_wR_factor_gt 0.0855
_refine_ls_wR_factor_ref 0.0866
_reflns_number_gt 7498
_reflns_number_total 7833
_reflns_threshold_expression >2sigma(I)
_cod_data_source_file c5cc00129c2.cif
_cod_data_source_block pca21
_cod_original_cell_volume 3475.5(5)
_cod_original_sg_symbol_Hall 'P 2c -2ac '
_cod_original_sg_symbol_H-M 'P c a 21    '
_cod_database_code 7116562

loop_
_symmetry_equiv_pos_as_xyz
'x, y, z'
'-x, -y, z+1/2'
'x+1/2, -y, z'
'-x+1/2, y, z+1/2'

loop_
_atom_site_label
_atom_site_type_symbol
_atom_site_fract_x
_atom_site_fract_y
_atom_site_fract_z
_atom_site_U_iso_or_equiv
_atom_site_adp_type
_atom_site_occupancy
_atom_site_symmetry_multiplicity
_atom_site_calc_flag
_atom_site_refinement_flags
C1 C 0.10137(9) 0.1143(2) 0.14736(4) 0.0168(3) Uani 1 1 d .
C2 C 0.22295(8) -0.0550(2) 0.12312(4) 0.0179(3) Uani 1 1 d .
H2A H 0.2464 -0.0249 0.0986 0.021 Uiso 1 1 calc R
H2B H 0.2432 -0.1984 0.1308 0.021 Uiso 1 1 calc R
C3 C 0.25171(9) 0.1116(2) 0.14943(4) 0.0142(3) Uani 1 1 d .
C4 C 0.34582(8) 0.1533(2) 0.16071(4) 0.0143(3) Uani 1 1 d .
H4 H 0.3650 0.0382 0.1778 0.017 Uiso 1 1 calc R
C5 C 0.35208(9) 0.3708(2) 0.18039(4) 0.0149(3) Uani 1 1 d .
C6 C 0.27620(9) 0.3908(2) 0.20845(4) 0.0167(3) Uani 1 1 d .
H6 H 0.2834 0.5279 0.2220 0.020 Uiso 1 1 calc R
C7 C 0.18478(9) 0.3890(2) 0.19002(4) 0.0163(3) Uani 1 1 d .
H7A H 0.1376 0.3692 0.2084 0.020 Uiso 1 1 calc R
H7B H 0.1744 0.5271 0.1777 0.020 Uiso 1 1 calc R
C8 C 0.18123(8) 0.2116(2) 0.16304(4) 0.0148(3) Uani 1 1 d .
C9 C 0.44307(9) 0.3957(3) 0.19842(4) 0.0206(3) Uani 1 1 d .
H9A H 0.4900 0.3724 0.1804 0.031 Uiso 1 1 calc R
H9B H 0.4490 0.2908 0.2180 0.031 Uiso 1 1 calc R
H9C H 0.4485 0.5400 0.2084 0.031 Uiso 1 1 calc R
C10 C 0.14414(11) -0.0681(3) 0.25123(5) 0.0323(4) Uani 1 1 d .
H10A H 0.1024 -0.0012 0.2343 0.048 Uiso 1 1 calc R
H10B H 0.1113 -0.1255 0.2720 0.048 Uiso 1 1 calc R
H10C H 0.1757 -0.1843 0.2390 0.048 Uiso 1 1 calc R
C11 C 0.16346(15) 0.3574(3) 0.28931(6) 0.0381(5) Uani 1 1 d .
H11A H 0.2054 0.4681 0.2971 0.057 Uiso 1 1 calc R
H11B H 0.1311 0.3028 0.3104 0.057 Uiso 1 1 calc R
H11C H 0.1211 0.4183 0.2720 0.057 Uiso 1 1 calc R
C12 C 0.31030(12) 0.0168(3) 0.29961(4) 0.0289(4) Uani 1 1 d .
C13 C 0.36292(14) -0.1621(3) 0.28120(5) 0.0361(4) Uani 1 1 d .
H13A H 0.4101 -0.2115 0.2975 0.054 Uiso 1 1 calc R
H13B H 0.3894 -0.1081 0.2587 0.054 Uiso 1 1 calc R
H13C H 0.3229 -0.2810 0.2756 0.054 Uiso 1 1 calc R
C14 C 0.37534(14) 0.1932(3) 0.31135(5) 0.0397(5) Uani 1 1 d .
H14A H 0.3428 0.3047 0.3244 0.060 Uiso 1 1 calc R
H14B H 0.4037 0.2552 0.2899 0.060 Uiso 1 1 calc R
H14C H 0.4210 0.1322 0.3272 0.060 Uiso 1 1 calc R
C15 C 0.26328(16) -0.0712(3) 0.33355(5) 0.0409(5) Uani 1 1 d .
H15A H 0.2223 -0.1853 0.3265 0.061 Uiso 1 1 calc R
H15B H 0.2299 0.0438 0.3454 0.061 Uiso 1 1 calc R
H15C H 0.3077 -0.1280 0.3504 0.061 Uiso 1 1 calc R
C16 C 1.17458(9) 0.3897(2) 1.06359(4) 0.0168(3) Uani 1 1 d .
C17 C 1.05344(8) 0.5587(2) 1.08835(4) 0.0175(3) Uani 1 1 d .
H17A H 1.0334 0.7026 1.0808 0.021 Uiso 1 1 calc R
H17B H 1.0300 0.5279 1.1129 0.021 Uiso 1 1 calc R
C18 C 1.02397(9) 0.3933(2) 1.06182(4) 0.0140(3) Uani 1 1 d .
C19 C 0.92994(8) 0.3510(2) 1.05101(4) 0.0137(3) Uani 1 1 d .
H19 H 0.9101 0.4666 1.0342 0.016 Uiso 1 1 calc R
C20 C 0.92337(9) 0.1344(2) 1.03104(4) 0.0155(3) Uani 1 1 d .
C21 C 0.99835(9) 0.1174(2) 1.00267(4) 0.0168(3) Uani 1 1 d .
H21 H 0.9910 -0.0191 0.9889 0.020 Uiso 1 1 calc R
C22 C 1.09071(9) 0.1184(2) 1.02063(4) 0.0161(3) Uani 1 1 d .
H22A H 1.1016 -0.0204 1.0327 0.019 Uiso 1 1 calc R
H22B H 1.1372 0.1398 1.0020 0.019 Uiso 1 1 calc R
C23 C 1.09473(8) 0.2940(2) 1.04785(4) 0.0148(3) Uani 1 1 d .
C24 C 0.83219(10) 0.1092(3) 1.01336(4) 0.0212(3) Uani 1 1 d .
H24A H 0.8263 -0.0358 1.0037 0.032 Uiso 1 1 calc R
H24B H 0.8261 0.2127 0.9936 0.032 Uiso 1 1 calc R
H24C H 0.7857 0.1344 1.0315 0.032 Uiso 1 1 calc R
C25 C 1.10932(13) 0.1621(3) 0.92127(5) 0.0339(4) Uani 1 1 d .
H25A H 1.1565 0.1113 0.9374 0.051 Uiso 1 1 calc R
H25B H 1.1357 0.2162 0.8988 0.051 Uiso 1 1 calc R
H25C H 1.0689 0.0440 0.9156 0.051 Uiso 1 1 calc R
C26 C 1.12718(11) 0.5845(3) 0.96030(6) 0.0321(4) Uani 1 1 d .
H26A H 1.0957 0.6941 0.9742 0.048 Uiso 1 1 calc R
H26B H 1.1566 0.6509 0.9395 0.048 Uiso 1 1 calc R
H26C H 1.1718 0.5157 0.9757 0.048 Uiso 1 1 calc R
C27 C 0.95998(11) 0.4982(3) 0.91258(4) 0.0267(3) Uani 1 1 d .
C28 C 0.90503(12) 0.6689(3) 0.93238(5) 0.0332(4) Uani 1 1 d .
H28A H 0.9441 0.7858 0.9400 0.050 Uiso 1 1 calc R
H28B H 0.8768 0.6055 0.9538 0.050 Uiso 1 1 calc R
H28C H 0.8591 0.7243 0.9160 0.050 Uiso 1 1 calc R
C29 C 0.89614(15) 0.3209(3) 0.89964(6) 0.0438(5) Uani 1 1 d .
H29A H 0.8695 0.2503 0.9207 0.066 Uiso 1 1 calc R
H29B H 0.9293 0.2160 0.8853 0.066 Uiso 1 1 calc R
H29C H 0.8491 0.3839 0.8847 0.066 Uiso 1 1 calc R
C30 C 1.00490(15) 0.6011(3) 0.87932(5) 0.0381(4) Uani 1 1 d .
H30A H 0.9598 0.6724 0.8644 0.057 Uiso 1 1 calc R
H30B H 1.0344 0.4903 0.8649 0.057 Uiso 1 1 calc R
H30C H 1.0490 0.7059 0.8874 0.057 Uiso 1 1 calc R
O1 O 0.02350(7) 0.15200(17) 0.15307(3) 0.0224(2) Uani 1 1 d .
O2 O 0.12644(6) -0.04059(17) 0.12377(3) 0.0207(2) Uani 1 1 d .
O3 O 0.40262(6) 0.15021(17) 0.12967(3) 0.0171(2) Uani 1 1 d .
H3 H 0.4465 0.0710 0.1338 0.026 Uiso 1 1 calc R
O4 O 0.33576(6) 0.54190(16) 0.15575(3) 0.0172(2) Uani 1 1 d .
H4A H 0.3729 0.5369 0.1388 0.026 Uiso 1 1 calc R
O5 O 0.28669(7) 0.21724(19) 0.23304(3) 0.0225(2) Uani 1 1 d .
O6 O 1.25240(7) 0.35031(17) 1.05800(3) 0.0217(2) Uani 1 1 d .
O7 O 1.14999(6) 0.54346(17) 1.08764(3) 0.0203(2) Uani 1 1 d .
O8 O 0.87386(6) 0.35239(16) 1.08224(3) 0.0171(2) Uani 1 1 d .
H8 H 0.8315 0.4376 1.0789 0.026 Uiso 1 1 calc R
O9 O 0.94070(6) -0.03709(17) 1.05536(3) 0.0181(2) Uani 1 1 d .
H9 H 0.9015 -0.0393 1.0716 0.027 Uiso 1 1 calc R
O10 O 0.98690(7) 0.29179(19) 0.97832(3) 0.0235(2) Uani 1 1 d .
Si1 Si 0.22586(3) 0.13455(6) 0.267315(11) 0.02130(10) Uani 1 1 d .
Si2 Si 1.04613(3) 0.38049(6) 0.944014(11) 0.01921(9) Uani 1 1 d .

loop_
_atom_site_aniso_label
_atom_site_aniso_U_11
_atom_site_aniso_U_22
_atom_site_aniso_U_33
_atom_site_aniso_U_23
_atom_site_aniso_U_13
_atom_site_aniso_U_12
C1 0.0172(7) 0.0159(7) 0.0174(7) -0.0009(5) 0.0005(5) -0.0013(5)
C2 0.0135(6) 0.0175(7) 0.0227(7) -0.0042(6) -0.0004(5) 0.0011(5)
C3 0.0154(6) 0.0142(6) 0.0129(6) 0.0018(5) 0.0000(5) 0.0001(5)
C4 0.0121(6) 0.0175(7) 0.0132(6) 0.0016(5) 0.0010(5) 0.0012(5)
C5 0.0129(6) 0.0188(7) 0.0130(6) 0.0013(5) -0.0001(5) -0.0007(5)
C6 0.0151(6) 0.0196(7) 0.0153(7) -0.0016(5) 0.0010(5) -0.0018(5)
C7 0.0131(6) 0.0190(7) 0.0166(7) -0.0028(5) 0.0021(5) 0.0004(5)
C8 0.0127(6) 0.0144(6) 0.0173(7) 0.0012(5) 0.0003(5) -0.0008(5)
C9 0.0143(6) 0.0269(8) 0.0204(7) 0.0004(6) -0.0032(5) -0.0031(5)
C10 0.0329(9) 0.0260(9) 0.0379(10) -0.0011(8) -0.0014(7) -0.0065(7)
C11 0.0559(12) 0.0273(9) 0.0310(10) -0.0046(7) 0.0201(8) -0.0018(8)
C12 0.0470(10) 0.0257(8) 0.0140(8) 0.0016(6) -0.0014(6) -0.0096(8)
C13 0.0487(11) 0.0336(10) 0.0259(9) 0.0022(8) -0.0078(8) 0.0001(8)
C14 0.0573(12) 0.0380(10) 0.0239(9) 0.0032(8) -0.0118(8) -0.0178(9)
C15 0.0699(14) 0.0345(10) 0.0184(8) 0.0048(8) 0.0034(8) -0.0141(9)
C16 0.0174(6) 0.0156(7) 0.0173(7) -0.0009(5) -0.0007(5) -0.0009(5)
C17 0.0133(6) 0.0186(7) 0.0205(7) -0.0036(6) 0.0000(5) 0.0009(5)
C18 0.0148(6) 0.0135(6) 0.0136(6) 0.0012(5) -0.0002(5) 0.0000(5)
C19 0.0116(6) 0.0188(7) 0.0107(6) -0.0001(5) 0.0011(5) 0.0021(4)
C20 0.0126(6) 0.0188(7) 0.0150(7) 0.0001(5) -0.0003(5) -0.0007(5)
C21 0.0165(6) 0.0223(7) 0.0118(6) -0.0023(5) 0.0003(5) -0.0004(5)
C22 0.0130(6) 0.0184(7) 0.0169(7) -0.0043(5) 0.0017(5) 0.0002(5)
C23 0.0137(6) 0.0159(7) 0.0146(6) 0.0008(5) 0.0003(5) 0.0002(5)
C24 0.0158(6) 0.0276(8) 0.0201(7) -0.0023(6) -0.0019(5) -0.0025(5)
C25 0.0535(11) 0.0233(8) 0.0250(9) -0.0031(7) 0.0137(7) 0.0044(7)
C26 0.0294(8) 0.0241(8) 0.0429(10) -0.0042(8) -0.0047(7) -0.0031(6)
C27 0.0392(8) 0.0235(8) 0.0173(8) -0.0002(6) -0.0058(6) -0.0053(7)
C28 0.0338(9) 0.0397(10) 0.0262(9) 0.0011(7) -0.0083(7) 0.0068(7)
C29 0.0591(12) 0.0390(11) 0.0332(11) 0.0013(9) -0.0237(9) -0.0142(10)
C30 0.0644(13) 0.0299(9) 0.0199(9) 0.0034(7) -0.0018(8) -0.0006(9)
O1 0.0126(4) 0.0233(5) 0.0315(6) -0.0052(5) 0.0008(4) -0.0008(4)
O2 0.0145(4) 0.0201(5) 0.0277(6) -0.0084(5) -0.0024(4) 0.0011(4)
O3 0.0131(4) 0.0228(5) 0.0154(5) 0.0003(4) 0.0036(4) 0.0033(4)
O4 0.0164(4) 0.0177(5) 0.0175(5) 0.0028(4) 0.0037(4) 0.0005(4)
O5 0.0229(5) 0.0322(6) 0.0126(5) 0.0044(5) 0.0031(4) 0.0011(4)
O6 0.0123(4) 0.0234(6) 0.0295(6) -0.0057(4) 0.0002(4) 0.0001(4)
O7 0.0145(5) 0.0206(5) 0.0259(6) -0.0073(5) -0.0007(4) -0.0004(4)
O8 0.0136(4) 0.0220(5) 0.0157(5) 0.0010(4) 0.0035(4) 0.0045(4)
O9 0.0181(4) 0.0186(5) 0.0176(5) 0.0022(4) 0.0031(4) 0.0007(4)
O10 0.0206(5) 0.0347(6) 0.0150(5) 0.0062(5) 0.0023(4) 0.0029(4)
Si1 0.0296(2) 0.0186(2) 0.01575(19) -0.00235(16) 0.00672(16) -0.00594(15)
Si2 0.02541(19) 0.0184(2) 0.01387(18) -0.00246(16) 0.00309(15) -0.00283(14)

loop_
_atom_type_symbol
_atom_type_description
_atom_type_scat_dispersion_real
_atom_type_scat_dispersion_imag
_atom_type_scat_source
C C 0.0033 0.0016 'International Tables Vol C Tables 4.2.6.8 and 6.1.1.4'
H H 0.0000 0.0000 'International Tables Vol C Tables 4.2.6.8 and 6.1.1.4'
O O 0.0106 0.0060 'International Tables Vol C Tables 4.2.6.8 and 6.1.1.4'
Si Si 0.0817 0.0704 'International Tables Vol C Tables 4.2.6.8 and 6.1.1.4'

loop_
_geom_angle_atom_site_label_1
_geom_angle_atom_site_label_2
_geom_angle_atom_site_label_3
_geom_angle
O1 C1 O2 121.26(13)
O1 C1 C8 129.88(14)
O2 C1 C8 108.85(12)
O2 C2 C3 103.61(11)
O2 C2 H2A 111.0
C3 C2 H2A 111.0
O2 C2 H2B 111.0
C3 C2 H2B 111.0
H2A C2 H2B 109.0
C8 C3 C2 110.18(12)
C8 C3 C4 124.47(13)
C2 C3 C4 125.26(12)
O3 C4 C3 109.86(11)
O3 C4 C5 110.59(11)
C3 C4 C5 109.96(11)
O3 C4 H4 108.8
C3 C4 H4 108.8
C5 C4 H4 108.8
O4 C5 C9 110.76(11)
O4 C5 C6 103.84(11)
C9 C5 C6 111.16(12)
O4 C5 C4 110.62(11)
C9 C5 C4 110.39(11)
C6 C5 C4 109.91(11)
O5 C6 C7 112.09(12)
O5 C6 C5 106.45(11)
C7 C6 C5 111.36(12)
O5 C6 H6 109.0
C7 C6 H6 109.0
C5 C6 H6 109.0
C8 C7 C6 109.44(11)
C8 C7 H7A 109.8
C6 C7 H7A 109.8
C8 C7 H7B 109.8
C6 C7 H7B 109.8
H7A C7 H7B 108.2
C3 C8 C1 107.93(13)
C3 C8 C7 125.04(12)
C1 C8 C7 127.03(12)
C5 C9 H9A 109.5
C5 C9 H9B 109.5
H9A C9 H9B 109.5
C5 C9 H9C 109.5
H9A C9 H9C 109.5
H9B C9 H9C 109.5
Si1 C10 H10A 109.5
Si1 C10 H10B 109.5
H10A C10 H10B 109.5
Si1 C10 H10C 109.5
H10A C10 H10C 109.5
H10B C10 H10C 109.5
Si1 C11 H11A 109.5
Si1 C11 H11B 109.5
H11A C11 H11B 109.5
Si1 C11 H11C 109.5
H11A C11 H11C 109.5
H11B C11 H11C 109.5
C13 C12 C14 108.82(16)
C13 C12 C15 109.63(15)
C14 C12 C15 108.67(15)
C13 C12 Si1 110.66(12)
C14 C12 Si1 108.91(12)
C15 C12 Si1 110.11(14)
C12 C13 H13A 109.5
C12 C13 H13B 109.5
H13A C13 H13B 109.5
C12 C13 H13C 109.5
H13A C13 H13C 109.5
H13B C13 H13C 109.5
C12 C14 H14A 109.5
C12 C14 H14B 109.5
H14A C14 H14B 109.5
C12 C14 H14C 109.5
H14A C14 H14C 109.5
H14B C14 H14C 109.5
C12 C15 H15A 109.5
C12 C15 H15B 109.5
H15A C15 H15B 109.5
C12 C15 H15C 109.5
H15A C15 H15C 109.5
H15B C15 H15C 109.5
O6 C16 O7 121.11(13)
O6 C16 C23 129.86(14)
O7 C16 C23 109.03(12)
O7 C17 C18 103.82(11)
O7 C17 H17A 111.0
C18 C17 H17A 111.0
O7 C17 H17B 111.0
C18 C17 H17B 111.0
H17A C17 H17B 109.0
C23 C18 C17 109.87(12)
C23 C18 C19 124.64(13)
C17 C18 C19 125.43(12)
O8 C19 C18 110.03(11)
O8 C19 C20 110.60(11)
C18 C19 C20 110.09(11)
O8 C19 H19 108.7
C18 C19 H19 108.7
C20 C19 H19 108.7
O9 C20 C24 110.82(12)
O9 C20 C21 103.99(11)
C24 C20 C21 111.06(12)
O9 C20 C19 110.50(12)
C24 C20 C19 110.58(11)
C21 C20 C19 109.71(11)
O10 C21 C22 112.17(11)
O10 C21 C20 106.65(11)
C22 C21 C20 111.55(12)
O10 C21 H21 108.8
C22 C21 H21 108.8
C20 C21 H21 108.8
C23 C22 C21 109.25(11)
C23 C22 H22A 109.8
C21 C22 H22A 109.8
C23 C22 H22B 109.8
C21 C22 H22B 109.8
H22A C22 H22B 108.3
C18 C23 C16 108.05(13)
C18 C23 C22 124.84(12)
C16 C23 C22 127.11(12)
C20 C24 H24A 109.5
C20 C24 H24B 109.5
H24A C24 H24B 109.5
C20 C24 H24C 109.5
H24A C24 H24C 109.5
H24B C24 H24C 109.5
Si2 C25 H25A 109.5
Si2 C25 H25B 109.5
H25A C25 H25B 109.5
Si2 C25 H25C 109.5
H25A C25 H25C 109.5
H25B C25 H25C 109.5
Si2 C26 H26A 109.5
Si2 C26 H26B 109.5
H26A C26 H26B 109.5
Si2 C26 H26C 109.5
H26A C26 H26C 109.5
H26B C26 H26C 109.5
C28 C27 C30 108.86(15)
C28 C27 C29 108.27(16)
C30 C27 C29 109.06(15)
C28 C27 Si2 110.42(11)
C30 C27 Si2 110.58(13)
C29 C27 Si2 109.60(12)
C27 C28 H28A 109.5
C27 C28 H28B 109.5
H28A C28 H28B 109.5
C27 C28 H28C 109.5
H28A C28 H28C 109.5
H28B C28 H28C 109.5
C27 C29 H29A 109.5
C27 C29 H29B 109.5
H29A C29 H29B 109.5
C27 C29 H29C 109.5
H29A C29 H29C 109.5
H29B C29 H29C 109.5
C27 C30 H30A 109.5
C27 C30 H30B 109.5
H30A C30 H30B 109.5
C27 C30 H30C 109.5
H30A C30 H30C 109.5
H30B C30 H30C 109.5
C1 O2 C2 109.41(11)
C4 O3 H3 109.5
C5 O4 H4A 109.5
C6 O5 Si1 131.96(9)
C16 O7 C17 109.22(10)
C19 O8 H8 109.5
C20 O9 H9 109.5
C21 O10 Si2 132.76(9)
O5 Si1 C10 109.66(8)
O5 Si1 C11 112.21(7)
C10 Si1 C11 108.46(9)
O5 Si1 C12 103.53(7)
C10 Si1 C12 112.18(8)
C11 Si1 C12 110.80(9)
O10 Si2 C25 111.97(8)
O10 Si2 C26 109.73(8)
C25 Si2 C26 108.35(9)
O10 Si2 C27 103.48(7)
C25 Si2 C27 111.08(9)
C26 Si2 C27 112.22(8)

loop_
_geom_bond_atom_site_label_1
_geom_bond_atom_site_label_2
_geom_bond_distance
C1 O1 1.2129(17)
C1 O2 1.3567(18)
C1 C8 1.4657(18)
C2 O2 1.4541(15)
C2 C3 1.4897(19)
C2 H2A 0.9900
C2 H2B 0.9900
C3 C8 1.3294(19)
C3 C4 1.4979(18)
C4 O3 1.4288(16)
C4 C5 1.547(2)
C4 H4 1.0000
C5 O4 1.4269(17)
C5 C9 1.5290(18)
C5 C6 1.5455(19)
C6 O5 1.4247(18)
C6 C7 1.5335(19)
C6 H6 1.0000
C7 C8 1.493(2)
C7 H7A 0.9900
C7 H7B 0.9900
C9 H9A 0.9800
C9 H9B 0.9800
C9 H9C 0.9800
C10 Si1 1.8641(17)
C10 H10A 0.9800
C10 H10B 0.9800
C10 H10C 0.9800
C11 Si1 1.8677(18)
C11 H11A 0.9800
C11 H11B 0.9800
C11 H11C 0.9800
C12 C13 1.531(3)
C12 C14 1.538(2)
C12 C15 1.540(2)
C12 Si1 1.8910(18)
C13 H13A 0.9800
C13 H13B 0.9800
C13 H13C 0.9800
C14 H14A 0.9800
C14 H14B 0.9800
C14 H14C 0.9800
C15 H15A 0.9800
C15 H15B 0.9800
C15 H15C 0.9800
C16 O6 1.2134(18)
C16 O7 1.3610(18)
C16 C23 1.4621(19)
C17 O7 1.4550(15)
C17 C18 1.493(2)
C17 H17A 0.9900
C17 H17B 0.9900
C18 C23 1.3360(19)
C18 C19 1.4928(18)
C19 O8 1.4279(16)
C19 C20 1.5473(19)
C19 H19 1.0000
C20 O9 1.4239(17)
C20 C24 1.5264(19)
C20 C21 1.5420(19)
C21 O10 1.4253(18)
C21 C22 1.5386(19)
C21 H21 1.0000
C22 C23 1.491(2)
C22 H22A 0.9900
C22 H22B 0.9900
C24 H24A 0.9800
C24 H24B 0.9800
C24 H24C 0.9800
C25 Si2 1.8652(17)
C25 H25A 0.9800
C25 H25B 0.9800
C25 H25C 0.9800
C26 Si2 1.8653(17)
C26 H26A 0.9800
C26 H26B 0.9800
C26 H26C 0.9800
C27 C28 1.536(3)
C27 C30 1.542(3)
C27 C29 1.544(2)
C27 Si2 1.8886(17)
C28 H28A 0.9800
C28 H28B 0.9800
C28 H28C 0.9800
C29 H29A 0.9800
C29 H29B 0.9800
C29 H29C 0.9800
C30 H30A 0.9800
C30 H30B 0.9800
C30 H30C 0.9800
O3 H3 0.8400
O4 H4A 0.8400
O5 Si1 1.6444(11)
O8 H8 0.8400
O9 H9 0.8400
O10 Si2 1.6443(11)
